data_1540787
loop_
_publ_author_name
'Yarmolyuk, Ya.P.'
'Grin', Yu.N.'
'Vasilechko, L.O.'
'Bel'skii, V.K.'

_publ_section_title
;
 Crystal structure of the compound La Ga Ni
;
_journal_name_full 'Soviet Physics, Crystallography (= Kristallografiya)'
_journal_page_first 106
_journal_page_last 108
_journal_volume 31
_journal_year 1986
_chemical_formula_sum 'Ga La Ni'
_space_group_IT_number 14
_symmetry_space_group_name_Hall '-P 2ybc'
_symmetry_space_group_name_H-M 'P 1 21/c 1'
_cell_angle_alpha 90
_cell_angle_beta 130.32
_cell_angle_gamma 90
_cell_formula_units_Z 4
_cell_length_a 6.679
_cell_length_b 6.341
_cell_length_c 7.672
_cell_volume 247.734
_citation_journal_id_ASTM SPHCA6
_cod_data_source_file Yarmolyuk_SPHCA6_1986_490.cif
_cod_data_source_block Ga1La1Ni1
_cod_original_cell_volume 247.7336
_cod_original_formula_sum 'Ga1 La1 Ni1'
_cod_database_code 1540787

loop_
_symmetry_equiv_pos_as_xyz
x,y,z
-x,y+1/2,-z+1/2
-x,-y,-z
x,-y-1/2,z-1/2

loop_
_atom_site_label
_atom_site_type_symbol
_atom_site_fract_x
_atom_site_fract_y
_atom_site_fract_z
_atom_site_occupancy
_atom_site_U_iso_or_equiv
Ni1 Ni 0.8199 0.5891 0.8663 1 0.0
Ga1 Ga 0.9247 0.3648 0.2447 1 0.0
La1 La 0.415 0.3543 0.715 1 0.0
